data_4025824
loop_
_publ_author_name
'Stephen G. Davies'
'Ai M. Fletcher'
'Wataru Kurosawa'
'James A. Lee'
'Giovanna Poce'
'Paul M. Roberts'
'James E. Thomson'
'David M. Williamson'

_publ_contact_author_address
;Department of Chemistry
Chemistry Research Laboratory
University of Oxford
Mansfield Road
Oxford
OX1 3TA, U.K.
;
_publ_contact_author_email steve.davies@chem.ox.ac.uk
_publ_contact_author_fax '+44 1865 275633'
_publ_contact_author_name 'Stephen G. davies'
_publ_contact_author_phone '+44 1865 275695'
_publ_section_title
;
 One-Pot Conversions of Olefins to Cyclic Carbonates and Secondary Allylic
 and Homoallylic Amines to Cyclic Carbamates
;
_journal_name_full 'Journal of Organic Chemistry'
_journal_page_first 7745
_journal_page_last 7756
_journal_paper_doi 10.1021/jo101614f
_journal_volume 75
_journal_year 2010
_chemical_formula_moiety 'C14 H19 N1 O3'
_chemical_formula_sum 'C14 H19 N O3'
_chemical_formula_weight 249.31
_space_group_IT_number 14
_symmetry_cell_setting monoclinic
_symmetry_space_group_name_Hall '-P 2yn'
_symmetry_space_group_name_H-M 'P 1 21/n 1'
_atom_sites_solution_hydrogens geom
_atom_sites_solution_primary direct
_audit_creation_date 10-01-06
_audit_creation_method CRYSTALS_ver_12.86
_cell_angle_alpha 90
_cell_angle_beta 92.7130(18)
_cell_angle_gamma 90
_cell_formula_units_Z 4
_cell_length_a 12.0044(4)
_cell_length_b 9.1663(4)
_cell_length_c 12.0881(5)
_cell_measurement_reflns_used 5529
_cell_measurement_temperature 150
_cell_measurement_theta_max 27
_cell_measurement_theta_min 5
_cell_volume 1328.63(9)
_computing_cell_refinement 'DENZO/SCALEPACK (Otwinowski & Minor, 1997)'
_computing_data_collection 'COLLECT (Nonius, 1997-2001).'
_computing_data_reduction 'DENZO/SCALEPACK (Otwinowski & Minor, 1997)'
_computing_molecular_graphics 'CAMERON (Watkin et al., 1996)'
_computing_publication_material 'CRYSTALS (Betteridge et al., 2003)'
_computing_structure_refinement 'CRYSTALS (Betteridge et al., 2003)'
_computing_structure_solution 'SIR92 (Altomare et al., 1994)'
_diffrn_ambient_temperature 150
_diffrn_measured_fraction_theta_full 0.986
_diffrn_measured_fraction_theta_max 0.985
_diffrn_measurement_device 'Nonius KappaCCD'
_diffrn_measurement_device_type Area
_diffrn_measurement_method \w
_diffrn_radiation_monochromator graphite
_diffrn_radiation_type 'Mo K\a'
_diffrn_radiation_wavelength 0.71073
_diffrn_reflns_av_R_equivalents 0.039
_diffrn_reflns_limit_h_max 15
_diffrn_reflns_limit_h_min -15
_diffrn_reflns_limit_k_max 11
_diffrn_reflns_limit_k_min -11
_diffrn_reflns_limit_l_max 15
_diffrn_reflns_limit_l_min -15
_diffrn_reflns_number 9954
_diffrn_reflns_theta_full 26.941
_diffrn_reflns_theta_max 27.491
_diffrn_reflns_theta_min 5.180
_diffrn_standards_number 0
_exptl_absorpt_coefficient_mu 0.087
_exptl_absorpt_correction_T_max 0.99
_exptl_absorpt_correction_T_min 0.98
_exptl_absorpt_correction_type multi-scan
_exptl_absorpt_process_details 'DENZO/SCALEPACK (Otwinowski & Minor, 1997)'
_exptl_crystal_colour colourless
_exptl_crystal_density_diffrn 1.246
_exptl_crystal_density_method 'not measured'
_exptl_crystal_description plate
_exptl_crystal_F_000 536
_exptl_crystal_size_max 0.21
_exptl_crystal_size_mid 0.18
_exptl_crystal_size_min 0.13
_refine_diff_density_max 0.23
_refine_diff_density_min -0.21
_refine_ls_extinction_method None
_refine_ls_goodness_of_fit_ref 0.9854
_refine_ls_hydrogen_treatment constr
_refine_ls_matrix_type full
_refine_ls_number_parameters 163
_refine_ls_number_reflns 3016
_refine_ls_number_restraints 0
_refine_ls_R_factor_all 0.0647
_refine_ls_R_factor_gt 0.0526
_refine_ls_shift/su_max 0.000201
_refine_ls_structure_factor_coef Fsqd
_refine_ls_weighting_details
;
 Method= Modified Sheldrick 
 w=1/[\s^2^(F^2^) + ( 0.07P)^2^ + 0.37P] 
 ,where P=(max(Fo^2^,0) + 2Fc^2^)/3 
;
_refine_ls_weighting_scheme calc
_refine_ls_wR_factor_all 0.1412
_refine_ls_wR_factor_gt 0.1349
_refine_ls_wR_factor_ref 0.1412
_reflns_limit_h_max 15
_reflns_limit_h_min -15
_reflns_limit_k_max 11
_reflns_limit_k_min 0
_reflns_limit_l_max 15
_reflns_limit_l_min 0
_reflns_number_gt 2413
_reflns_number_total 3016
_reflns_threshold_expression I>2.0\s(I)
_oxford_diffrn_Wilson_B_factor 3.90
_oxford_diffrn_Wilson_scale 0.84
_oxford_refine_ls_r_factor_ref 0.0647
_oxford_refine_ls_scale 1.128(7)
_oxford_reflns_number_all 3016
_oxford_reflns_threshold_expression_ref I>-3.0\s(I)
_oxford_structure_analysis_title '1061404 SGD279'
_cod_data_source_file jo101614f_si_002.cif
_cod_data_source_block 1
_cod_depositor_comments
;
The following automatic conversions were performed:

'_symmetry_cell_setting' value 'Monoclinic' changed to 'monoclinic'
according to the built-in table from CIF Core dictionary named
'cif_core.dic' version 2.4.1 from 2010-06-29.

Automatic conversion script
Id: cif_fix_values 1646 2011-03-28 12:23:43Z adriana 
;
_cod_original_sg_symbol_H-M 'P 1 21/n 1 '
_cod_original_formula_sum 'C14 H19 N1 O3'
_cod_database_code 4025824

loop_
_symmetry_equiv_pos_as_xyz
x,y,z
-x,-y,-z
-x+1/2,y+1/2,-z+1/2
x+1/2,-y+1/2,z+1/2

loop_
_atom_site_label
_atom_site_type_symbol
_atom_site_fract_x
_atom_site_fract_y
_atom_site_fract_z
_atom_site_U_iso_or_equiv
_atom_site_occupancy
_atom_site_adp_type
_atom_site_refinement_flags_posn
_atom_site_refinement_flags_adp
_atom_site_refinement_flags_occupancy
_atom_site_disorder_assembly
_atom_site_disorder_group
_oxford_atom_site_special_shape
_atom_site_attached_hydrogens
O1 O 0.36170(9) 0.47744(11) 0.16381(8) 0.0454 1.0000 Uani . . . . . . .
C2 C 0.36368(11) 0.52994(16) 0.05982(12) 0.0414 1.0000 Uani . . . . . . .
O3 O 0.37655(9) 0.66242(11) 0.04921(9) 0.0492 1.0000 Uani . . . . . . .
N4 N 0.35128(10) 0.43761(14) -0.02614(10) 0.0443 1.0000 Uani . . . . . . .
C5 C 0.33178(14) 0.28056(18) -0.01541(14) 0.0521 1.0000 Uani . . . . . . .
C6 C 0.28629(14) 0.24755(17) 0.09585(14) 0.0518 1.0000 Uani . . . . . . .
C7 C 0.35925(12) 0.32067(16) 0.18415(13) 0.0448 1.0000 Uani . . . . . . .
C8 C 0.32200(13) 0.30033(19) 0.30148(14) 0.0508 1.0000 Uani . . . . . . .
O9 O 0.21027(10) 0.35320(14) 0.30504(11) 0.0633 1.0000 Uani . . . . . . .
C10 C 0.39685(16) 0.3754(2) 0.38875(14) 0.0584 1.0000 Uani . . . . . . .
C11 C 0.51309(16) 0.3095(2) 0.40421(16) 0.0672 1.0000 Uani . . . . . . .
C12 C 0.35722(13) 0.49374(19) -0.13908(12) 0.0491 1.0000 Uani . . . . . . .
C13 C 0.24432(12) 0.49717(17) -0.20054(12) 0.0443 1.0000 Uani . . . . . . .
C14 C 0.22848(14) 0.43186(18) -0.30359(13) 0.0502 1.0000 Uani . . . . . . .
C15 C 0.12515(16) 0.43681(19) -0.36091(14) 0.0556 1.0000 Uani . . . . . . .
C16 C 0.03736(15) 0.50799(19) -0.31530(15) 0.0563 1.0000 Uani . . . . . . .
C17 C 0.05158(14) 0.57397(19) -0.21248(15) 0.0565 1.0000 Uani . . . . . . .
C18 C 0.15443(13) 0.56812(18) -0.15524(14) 0.0501 1.0000 Uani . . . . . . .
H52 H 0.4053 0.2308 -0.0213 0.0607 1.0000 Uiso R . . . . . .
H51 H 0.2771 0.2498 -0.0758 0.0609 1.0000 Uiso R . . . . . .
H62 H 0.2873 0.1386 0.1060 0.0612 1.0000 Uiso R . . . . . .
H61 H 0.2077 0.2860 0.0977 0.0603 1.0000 Uiso R . . . . . .
H71 H 0.4376 0.2809 0.1788 0.0526 1.0000 Uiso R . . . . . .
H81 H 0.3243 0.1901 0.3150 0.0613 1.0000 Uiso R . . . . . .
H102 H 0.4036 0.4807 0.3669 0.0700 1.0000 Uiso R . . . . . .
H101 H 0.3575 0.3679 0.4600 0.0698 1.0000 Uiso R . . . . . .
H111 H 0.5553 0.3607 0.4638 0.1012 1.0000 Uiso R . . . . . .
H113 H 0.5531 0.3158 0.3346 0.1008 1.0000 Uiso R . . . . . .
H112 H 0.5065 0.2081 0.4278 0.1009 1.0000 Uiso R . . . . . .
H122 H 0.3865 0.5977 -0.1352 0.0575 1.0000 Uiso R . . . . . .
H121 H 0.4085 0.4308 -0.1791 0.0571 1.0000 Uiso R . . . . . .
H141 H 0.2915 0.3819 -0.3361 0.0593 1.0000 Uiso R . . . . . .
H151 H 0.1140 0.3909 -0.4346 0.0665 1.0000 Uiso R . . . . . .
H161 H -0.0344 0.5109 -0.3558 0.0666 1.0000 Uiso R . . . . . .
H171 H -0.0102 0.6252 -0.1806 0.0669 1.0000 Uiso R . . . . . .
H181 H 0.1640 0.6133 -0.0822 0.0598 1.0000 Uiso R . . . . . .
H92 H 0.1699 0.2971 0.3486 0.0962 1.0000 Uiso R . . . . . .

loop_
_atom_site_aniso_label
_atom_site_aniso_U_11
_atom_site_aniso_U_22
_atom_site_aniso_U_33
_atom_site_aniso_U_23
_atom_site_aniso_U_13
_atom_site_aniso_U_12
O1 0.0524(6) 0.0386(6) 0.0455(6) 0.0011(4) 0.0056(4) -0.0037(4)
C2 0.0385(7) 0.0405(7) 0.0458(8) -0.0005(6) 0.0064(5) -0.0005(6)
O3 0.0583(7) 0.0391(6) 0.0509(6) 0.0003(5) 0.0121(5) -0.0032(5)
N4 0.0446(7) 0.0424(7) 0.0460(7) -0.0040(5) 0.0042(5) -0.0013(5)
C5 0.0525(9) 0.0426(8) 0.0604(10) -0.0066(7) -0.0044(7) 0.0001(7)
C6 0.0482(8) 0.0397(8) 0.0671(10) 0.0003(7) -0.0006(7) -0.0031(6)
C7 0.0417(7) 0.0369(7) 0.0560(9) 0.0034(6) 0.0043(6) -0.0004(6)
C8 0.0476(8) 0.0465(8) 0.0591(9) 0.0104(7) 0.0113(7) 0.0087(7)
O9 0.0488(6) 0.0616(8) 0.0812(8) 0.0231(6) 0.0218(6) 0.0126(5)
C10 0.0693(11) 0.0559(10) 0.0509(9) 0.0040(8) 0.0108(8) 0.0116(8)
C11 0.0669(11) 0.0737(13) 0.0600(11) -0.0086(9) -0.0065(8) 0.0101(9)
C12 0.0447(8) 0.0573(9) 0.0460(8) -0.0038(7) 0.0090(6) 0.0010(7)
C13 0.0464(8) 0.0408(8) 0.0459(8) -0.0006(6) 0.0059(6) -0.0005(6)
C14 0.0594(9) 0.0436(8) 0.0481(8) -0.0020(6) 0.0062(7) 0.0036(7)
C15 0.0703(11) 0.0447(8) 0.0509(9) 0.0012(7) -0.0060(8) -0.0025(8)
C16 0.0550(9) 0.0476(9) 0.0651(10) 0.0096(8) -0.0087(7) -0.0041(7)
C17 0.0489(9) 0.0506(10) 0.0702(11) 0.0024(8) 0.0051(7) 0.0049(7)
C18 0.0483(8) 0.0488(9) 0.0536(9) -0.0070(7) 0.0066(6) 0.0010(7)

loop_
_atom_type_symbol
_atom_type_scat_dispersion_real
_atom_type_scat_dispersion_imag
_atom_type_scat_Cromer_Mann_a1
_atom_type_scat_Cromer_Mann_b1
_atom_type_scat_Cromer_Mann_a2
_atom_type_scat_Cromer_Mann_b2
_atom_type_scat_Cromer_Mann_a3
_atom_type_scat_Cromer_Mann_b3
_atom_type_scat_Cromer_Mann_a4
_atom_type_scat_Cromer_Mann_b4
_atom_type_scat_Cromer_Mann_c
_atom_type_scat_source
C 0.0033 0.0016 2.3100 20.8439 1.0200 10.2075 1.5886 0.5687 0.8650 51.6512 0.2156 'International Tables Vol C 4.2.6.8 and 6.1.1.4'
H 0.0000 0.0000 0.4930 10.5109 0.3229 26.1257 0.1402 3.1424 0.0408 57.7998 0.0030 'International Tables Vol C 4.2.6.8 and 6.1.1.4'
N 0.0061 0.0033 12.2126 0.0057 3.1322 9.8933 2.0125 28.9975 1.1663 0.5826 -11.5290 'International Tables Vol C 4.2.6.8 and 6.1.1.4'
O 0.0106 0.0060 3.0485 13.2771 2.2868 5.7011 1.5463 0.3239 0.8670 32.9089 0.2508 'International Tables Vol C 4.2.6.8 and 6.1.1.4'

loop_
_geom_angle_atom_site_label_1
_geom_angle_site_symmetry_1
_geom_angle_atom_site_label_2
_geom_angle_site_symmetry_2
_geom_angle_atom_site_label_3
_geom_angle_site_symmetry_3
_geom_angle
_geom_angle_publ_flag
C2 . O1 . C7 . 120.71(11) yes
O1 . C2 . O3 . 117.20(13) yes
O1 . C2 . N4 . 119.38(13) yes
O3 . C2 . N4 . 123.41(13) yes
C2 . N4 . C5 . 124.26(13) yes
C2 . N4 . C12 . 119.44(13) yes
C5 . N4 . C12 . 116.30(12) yes
N4 . C5 . C6 . 110.04(13) yes
N4 . C5 . H52 . 107.3 no
C6 . C5 . H52 . 109.4 no
N4 . C5 . H51 . 108.4 no
C6 . C5 . H51 . 110.0 no
H52 . C5 . H51 . 111.7 no
C5 . C6 . C7 . 108.68(13) yes
C5 . C6 . H62 . 107.8 no
C7 . C6 . H62 . 110.7 no
C5 . C6 . H61 . 109.2 no
C7 . C6 . H61 . 110.0 no
H62 . C6 . H61 . 110.5 no
C6 . C7 . O1 . 109.56(12) yes
C6 . C7 . C8 . 114.85(13) yes
O1 . C7 . C8 . 106.72(12) yes
C6 . C7 . H71 . 107.8 no
O1 . C7 . H71 . 108.5 no
C8 . C7 . H71 . 109.3 no
C7 . C8 . O9 . 107.75(13) yes
C7 . C8 . C10 . 113.75(14) yes
O9 . C8 . C10 . 110.55(14) yes
C7 . C8 . H81 . 105.3 no
O9 . C8 . H81 . 110.3 no
C10 . C8 . H81 . 109.0 no
C8 . O9 . H92 . 111.0 no
C8 . C10 . C11 . 114.47(15) yes
C8 . C10 . H102 . 107.8 no
C11 . C10 . H102 . 109.2 no
C8 . C10 . H101 . 106.2 no
C11 . C10 . H101 . 109.4 no
H102 . C10 . H101 . 109.7 no
C10 . C11 . H111 . 109.8 no
C10 . C11 . H113 . 110.6 no
H111 . C11 . H113 . 110.0 no
C10 . C11 . H112 . 109.1 no
H111 . C11 . H112 . 106.7 no
H113 . C11 . H112 . 110.6 no
N4 . C12 . C13 . 112.50(12) yes
N4 . C12 . H122 . 108.6 no
C13 . C12 . H122 . 107.6 no
N4 . C12 . H121 . 108.1 no
C13 . C12 . H121 . 109.6 no
H122 . C12 . H121 . 110.4 no
C12 . C13 . C14 . 120.86(14) yes
C12 . C13 . C18 . 120.55(14) yes
C14 . C13 . C18 . 118.58(14) yes
C13 . C14 . C15 . 120.92(15) yes
C13 . C14 . H141 . 119.0 no
C15 . C14 . H141 . 120.0 no
C14 . C15 . C16 . 119.79(16) yes
C14 . C15 . H151 . 121.0 no
C16 . C15 . H151 . 119.3 no
C15 . C16 . C17 . 120.13(16) yes
C15 . C16 . H161 . 119.3 no
C17 . C16 . H161 . 120.6 no
C16 . C17 . C18 . 119.96(16) yes
C16 . C17 . H171 . 120.1 no
C18 . C17 . H171 . 119.9 no
C13 . C18 . C17 . 120.61(15) yes
C13 . C18 . H181 . 119.5 no
C17 . C18 . H181 . 119.9 no

loop_
_geom_bond_atom_site_label_1
_geom_bond_site_symmetry_1
_geom_bond_atom_site_label_2
_geom_bond_site_symmetry_2
_geom_bond_distance
_geom_bond_publ_flag
O1 . C2 . 1.3473(17) yes
O1 . C7 . 1.4584(17) yes
C2 . O3 . 1.2316(18) yes
C2 . N4 . 1.3430(19) yes
N4 . C5 . 1.465(2) yes
N4 . C12 . 1.4638(19) yes
C5 . C6 . 1.506(2) yes
C5 . H52 . 0.998 no
C5 . H51 . 0.999 no
C6 . C7 . 1.506(2) yes
C6 . H62 . 1.006 no
C6 . H61 . 1.009 no
C7 . C8 . 1.519(2) yes
C7 . H71 . 1.014 no
C8 . O9 . 1.4287(19) yes
C8 . C10 . 1.518(3) yes
C8 . H81 . 1.024 no
O9 . H92 . 0.895 no
C10 . C11 . 1.524(3) yes
C10 . H102 . 1.005 no
C10 . H101 . 1.004 no
C11 . H111 . 0.981 no
C11 . H113 . 0.990 no
C11 . H112 . 0.977 no
C12 . C13 . 1.515(2) yes
C12 . H122 . 1.016 no
C12 . H121 . 0.987 no
C13 . C14 . 1.387(2) yes
C13 . C18 . 1.394(2) yes
C14 . C15 . 1.393(2) yes
C14 . H141 . 0.982 no
C15 . C16 . 1.377(3) yes
C15 . H151 . 0.988 no
C16 . C17 . 1.386(3) yes
C16 . H161 . 0.970 no
C17 . C18 . 1.387(2) yes
C17 . H171 . 0.973 no
C18 . H181 . 0.977 no

loop_
_geom_hbond_atom_site_label_D
_geom_hbond_site_symmetry_D
_geom_hbond_atom_site_label_H
_geom_hbond_site_symmetry_H
_geom_hbond_atom_site_label_A
_geom_hbond_site_symmetry_A
_geom_hbond_angle_DHA
_geom_hbond_distance_DH
_geom_hbond_distance_HA
_geom_hbond_distance_DA
_geom_hbond_publ_flag
C15 . H151 . O3 3_544 147 0.99 2.52 3.392(2) yes
C16 . H161 . O9 2_565 128 0.97 2.55 3.241(2) yes
O9 . H92 . O3 3_545 165 0.90 1.85 2.724(2) yes
